data_2218430
loop_
_publ_author_name
'Cai, Mingjian'
'Zhang, Mingjie'
'Hu, Yongliang'

_publ_section_title
;
 (<i>E</i>)-4-[(4-Amino-5-bromopyridin-3-yl)iminomethyl]phenol
;
_journal_coeditor_code HK2438
_journal_issue 6
_journal_name_full 'Acta Crystallographica Section E'
_journal_page_first o1053
_journal_paper_doi 10.1107/S160053680800812X
_journal_volume 64
_journal_year 2008
_chemical_formula_iupac 'C12 H10 Br N3 O'
_chemical_formula_moiety 'C12 H10 Br N3 O'
_chemical_formula_sum 'C12 H10 Br N3 O'
_chemical_formula_weight 292.14
_chemical_name_systematic
;
(<i>E</i>)-4-[(4-amino-5-bromopyridin-3-yl)iminomethyl]phenol
;
_space_group_IT_number 14
_symmetry_cell_setting monoclinic
_symmetry_space_group_name_Hall '-P 2yn'
_symmetry_space_group_name_H-M 'P 1 21/n 1'
_atom_sites_solution_hydrogens geom
_atom_sites_solution_primary direct
_atom_sites_solution_secondary difmap
_cell_angle_alpha 90.00
_cell_angle_beta 95.65(3)
_cell_angle_gamma 90.00
_cell_formula_units_Z 4
_cell_length_a 4.9607(10)
_cell_length_b 15.586(3)
_cell_length_c 14.906(3)
_cell_measurement_reflns_used 3259
_cell_measurement_temperature 113(2)
_cell_measurement_theta_max 27.833
_cell_measurement_theta_min 1.895
_cell_volume 1146.9(4)
_computing_cell_refinement 'CrystalClear (Rigaku/MSC, 2005)'
_computing_data_collection 'CrystalClear (Rigaku/MSC, 2005)'
_computing_data_reduction 'CrystalClear (Rigaku/MSC, 2005)'
_computing_molecular_graphics 'SHELXTL (Bruker, 1997)'
_computing_publication_material 'SHELXTL (Bruker, 1997) and PLATON (Spek, 2003)'
_computing_structure_refinement 'SHELXL97 (Sheldrick, 2008)'
_computing_structure_solution 'SHELXS97 (Sheldrick, 2008)'
_diffrn_ambient_temperature 113(2)
_diffrn_measured_fraction_theta_full 0.998
_diffrn_measured_fraction_theta_max 0.998
_diffrn_measurement_device_type 'Rigaku Saturn'
_diffrn_measurement_method \w
_diffrn_radiation_monochromator confocal
_diffrn_radiation_source 'rotating anode'
_diffrn_radiation_type MoK\a
_diffrn_radiation_wavelength 0.71073
_diffrn_reflns_av_R_equivalents 0.0531
_diffrn_reflns_av_sigmaI/netI 0.0447
_diffrn_reflns_limit_h_max 6
_diffrn_reflns_limit_h_min -6
_diffrn_reflns_limit_k_max 20
_diffrn_reflns_limit_k_min -20
_diffrn_reflns_limit_l_max 19
_diffrn_reflns_limit_l_min -19
_diffrn_reflns_number 14191
_diffrn_reflns_theta_full 27.86
_diffrn_reflns_theta_max 27.86
_diffrn_reflns_theta_min 2.61
_diffrn_standards_decay_% 0
_diffrn_standards_interval_count 0
_diffrn_standards_interval_time 0
_diffrn_standards_number 0
_exptl_absorpt_coefficient_mu 3.570
_exptl_absorpt_correction_T_max 0.8143
_exptl_absorpt_correction_T_min 0.7166
_exptl_absorpt_correction_type multi-scan
_exptl_absorpt_process_details '(Blessing, 1995)'
_exptl_crystal_colour yellow
_exptl_crystal_density_diffrn 1.692
_exptl_crystal_density_method 'not measured'
_exptl_crystal_description plate
_exptl_crystal_F_000 584
_exptl_crystal_size_max 0.10
_exptl_crystal_size_mid 0.08
_exptl_crystal_size_min 0.06
_refine_diff_density_max 0.530
_refine_diff_density_min -0.593
_refine_ls_extinction_method none
_refine_ls_goodness_of_fit_ref 1.022
_refine_ls_hydrogen_treatment mixed
_refine_ls_matrix_type full
_refine_ls_number_parameters 163
_refine_ls_number_reflns 2739
_refine_ls_number_restraints 2
_refine_ls_restrained_S_all 1.023
_refine_ls_R_factor_all 0.0548
_refine_ls_R_factor_gt 0.0400
_refine_ls_shift/su_max 0.001
_refine_ls_shift/su_mean 0.000
_refine_ls_structure_factor_coef Fsqd
_refine_ls_weighting_details 'calc w = 1/[\s^2^(Fo^2^)+(0.0558P)^2^+0.0115P] where P=(Fo^2^+2Fc^2^)/3'
_refine_ls_weighting_scheme calc
_refine_ls_wR_factor_gt 0.0924
_refine_ls_wR_factor_ref 0.0997
_reflns_number_gt 2123
_reflns_number_total 2739
_reflns_threshold_expression I>2\s(I)
_cod_data_source_file hk2438.cif
_cod_data_source_block I
_cod_original_sg_symbol_H-M 'P 21/n'
_cod_database_code 2218430
_cod_database_fobs_code 2218430

loop_
_symmetry_equiv_pos_as_xyz
'x, y, z'
'-x+1/2, y+1/2, -z+1/2'
'-x, -y, -z'
'x-1/2, -y-1/2, z-1/2'

loop_
_atom_site_type_symbol
_atom_site_label
_atom_site_fract_x
_atom_site_fract_y
_atom_site_fract_z
_atom_site_U_iso_or_equiv
_atom_site_adp_type
_atom_site_calc_flag
_atom_site_refinement_flags
_atom_site_occupancy
Br Br1 0.22060(6) 0.579793(19) 0.40491(2) 0.03830(14) Uani d . 1
O O1 1.2134(4) 0.29970(11) -0.18529(12) 0.0258(4) Uani d . 1
H H1 1.2791 0.2515 -0.1871 0.039 Uiso calc R 1
N N1 -0.0149(4) 0.34708(13) 0.29398(14) 0.0207(5) Uani d . 1
N N2 0.4754(4) 0.40060(14) 0.12855(15) 0.0214(5) Uani d . 1
N N3 0.5400(5) 0.53733(15) 0.23987(17) 0.0263(5) Uani d D 1
C C1 0.1953(5) 0.48149(16) 0.32940(17) 0.0213(5) Uani d . 1
C C2 0.0159(5) 0.41727(16) 0.34483(18) 0.0220(6) Uani d . 1
H H2 -0.0886 0.4231 0.3930 0.026 Uiso calc R 1
C C3 0.1392(5) 0.34101(15) 0.22483(17) 0.0197(5) Uani d . 1
H H3 0.1206 0.2921 0.1890 0.024 Uiso calc R 1
C C4 0.3231(5) 0.40235(16) 0.20351(17) 0.0199(5) Uani d . 1
C C5 0.3553(5) 0.47740(16) 0.25818(17) 0.0202(5) Uani d . 1
C C6 0.5619(5) 0.32877(16) 0.10100(17) 0.0209(5) Uani d . 1
H H6 0.5200 0.2789 0.1310 0.025 Uiso calc R 1
C C7 0.7226(5) 0.32179(16) 0.02482(17) 0.0192(5) Uani d . 1
C C8 0.7946(5) 0.39343(16) -0.02422(18) 0.0224(6) Uani d . 1
H H8 0.7318 0.4474 -0.0098 0.027 Uiso calc R 1
C C9 0.9575(5) 0.38505(16) -0.09363(18) 0.0232(6) Uani d . 1
H H9 1.0021 0.4333 -0.1257 0.028 Uiso calc R 1
C C10 1.0566(5) 0.30420(16) -0.11623(17) 0.0202(5) Uani d . 1
C C11 0.9849(5) 0.23290(16) -0.06839(17) 0.0208(5) Uani d . 1
H H11 1.0475 0.1789 -0.0829 0.025 Uiso calc R 1
C C12 0.8202(5) 0.24182(16) 0.00099(17) 0.0213(6) Uani d . 1
H H12 0.7736 0.1933 0.0324 0.026 Uiso calc R 1
H H3A 0.508(6) 0.5891(10) 0.2593(19) 0.028(8) Uiso d D 1
H H3B 0.590(5) 0.5330(19) 0.1844(9) 0.027(8) Uiso d D 1

loop_
_atom_site_aniso_label
_atom_site_aniso_U_11
_atom_site_aniso_U_22
_atom_site_aniso_U_33
_atom_site_aniso_U_12
_atom_site_aniso_U_13
_atom_site_aniso_U_23
Br1 0.0515(2) 0.02764(19) 0.0375(2) -0.00060(13) 0.01289(16) -0.01098(13)
O1 0.0335(11) 0.0214(9) 0.0253(10) 0.0049(8) 0.0168(8) 0.0036(8)
N1 0.0210(11) 0.0234(11) 0.0186(11) 0.0013(9) 0.0061(9) 0.0025(9)
N2 0.0192(11) 0.0245(11) 0.0212(12) 0.0001(9) 0.0060(9) 0.0012(9)
N3 0.0292(13) 0.0188(12) 0.0321(14) -0.0044(10) 0.0090(11) -0.0002(10)
C1 0.0241(13) 0.0191(12) 0.0207(13) 0.0038(10) 0.0024(11) -0.0032(10)
C2 0.0235(14) 0.0238(13) 0.0195(13) 0.0042(11) 0.0067(11) 0.0009(11)
C3 0.0220(13) 0.0181(12) 0.0194(13) 0.0009(10) 0.0038(10) -0.0005(10)
C4 0.0211(13) 0.0219(12) 0.0171(13) 0.0029(10) 0.0040(10) 0.0014(10)
C5 0.0205(13) 0.0185(12) 0.0211(13) 0.0032(10) 0.0003(10) 0.0015(10)
C6 0.0187(13) 0.0227(13) 0.0216(13) -0.0001(10) 0.0042(10) 0.0021(11)
C7 0.0181(12) 0.0229(13) 0.0168(13) -0.0019(10) 0.0030(10) 0.0001(10)
C8 0.0235(13) 0.0191(12) 0.0253(14) 0.0027(11) 0.0063(11) 0.0031(11)
C9 0.0269(14) 0.0180(12) 0.0259(14) 0.0019(11) 0.0093(11) 0.0058(11)
C10 0.0196(13) 0.0223(12) 0.0193(13) -0.0008(10) 0.0039(10) 0.0022(10)
C11 0.0222(13) 0.0186(12) 0.0222(13) -0.0003(10) 0.0054(11) -0.0001(10)
C12 0.0228(13) 0.0187(12) 0.0229(14) -0.0013(10) 0.0059(11) 0.0025(10)

loop_
_atom_type_symbol
_atom_type_description
_atom_type_scat_dispersion_real
_atom_type_scat_dispersion_imag
_atom_type_scat_source
C C 0.0033 0.0016 'International Tables Vol C Tables 4.2.6.8 and 6.1.1.4'
H H 0.0000 0.0000 'International Tables Vol C Tables 4.2.6.8 and 6.1.1.4'
N N 0.0061 0.0033 'International Tables Vol C Tables 4.2.6.8 and 6.1.1.4'
O O 0.0106 0.0060 'International Tables Vol C Tables 4.2.6.8 and 6.1.1.4'
Br Br -0.2901 2.4595 'International Tables Vol C Tables 4.2.6.8 and 6.1.1.4'

loop_
_geom_angle_atom_site_label_1
_geom_angle_atom_site_label_2
_geom_angle_atom_site_label_3
_geom_angle
C10 O1 H1 109.5
C2 N1 C3 116.9(2)
C6 N2 C4 119.6(2)
C5 N3 H3A 115(2)
C5 N3 H3B 113.1(19)
H3A N3 H3B 117(3)
C2 C1 C5 121.5(2)
C2 C1 Br1 119.7(2)
C5 C1 Br1 118.76(19)
N1 C2 C1 122.9(2)
N1 C2 H2 118.5
C1 C2 H2 118.5
N1 C3 C4 124.5(2)
N1 C3 H3 117.8
C4 C3 H3 117.8
C3 C4 N2 126.0(2)
C3 C4 C5 118.4(2)
N2 C4 C5 115.5(2)
N3 C5 C1 124.8(2)
N3 C5 C4 119.4(2)
C1 C5 C4 115.8(2)
N2 C6 C7 122.8(2)
N2 C6 H6 118.6
C7 C6 H6 118.6
C12 C7 C8 117.8(2)
C12 C7 C6 119.7(2)
C8 C7 C6 122.4(2)
C9 C8 C7 120.9(2)
C9 C8 H8 119.5
C7 C8 H8 119.5
C8 C9 C10 120.6(2)
C8 C9 H9 119.7
C10 C9 H9 119.7
O1 C10 C11 123.1(2)
O1 C10 C9 118.0(2)
C11 C10 C9 118.8(2)
C10 C11 C12 120.2(2)
C10 C11 H11 119.9
C12 C11 H11 119.9
C11 C12 C7 121.6(2)
C11 C12 H12 119.2
C7 C12 H12 119.2

loop_
_geom_bond_atom_site_label_1
_geom_bond_atom_site_label_2
_geom_bond_distance
Br1 C1 1.898(2)
O1 C10 1.352(3)
O1 H1 0.8200
N1 C2 1.331(3)
N1 C3 1.346(3)
N2 C6 1.281(3)
N2 C4 1.409(3)
N3 C5 1.355(3)
N3 H3A 0.876(10)
N3 H3B 0.889(10)
C1 C2 1.374(4)
C1 C5 1.388(4)
C2 H2 0.9300
C3 C4 1.380(3)
C3 H3 0.9300
C4 C5 1.426(3)
C6 C7 1.455(3)
C6 H6 0.9300
C7 C12 1.396(3)
C7 C8 1.400(3)
C8 C9 1.380(4)
C8 H8 0.9300
C9 C10 1.406(3)
C9 H9 0.9300
C10 C11 1.386(3)
C11 C12 1.387(3)
C11 H11 0.9300
C12 H12 0.9300

loop_
_geom_hbond_atom_site_label_D
_geom_hbond_atom_site_label_H
_geom_hbond_atom_site_label_A
_geom_hbond_site_symmetry_A
_geom_hbond_distance_DH
_geom_hbond_distance_HA
_geom_hbond_distance_DA
_geom_hbond_angle_DHA
_geom_hbond_publ_flag
O1 H1 N1 4_765 0.82 1.88 2.688(3) 167 yes
N3 H3A Br1 . 0.877(18) 2.72(3) 3.125(4) 110.0(19) yes
N3 H3A O1 3_765 0.877(18) 2.54(2) 2.967(5) 111.0(19) yes
N3 H3B N2 . 0.889(16) 2.28(3) 2.700(5) 109(2) yes

loop_
_geom_torsion_atom_site_label_1
_geom_torsion_atom_site_label_2
_geom_torsion_atom_site_label_3
_geom_torsion_atom_site_label_4
_geom_torsion
C3 N1 C2 C1 -0.2(4)
C5 C1 C2 N1 0.7(4)
Br1 C1 C2 N1 179.2(2)
C2 N1 C3 C4 -0.4(4)
N1 C3 C4 N2 -175.8(2)
N1 C3 C4 C5 0.4(4)
C6 N2 C4 C3 -35.7(4)
C6 N2 C4 C5 148.0(2)
C2 C1 C5 N3 -178.7(2)
Br1 C1 C5 N3 2.9(3)
C2 C1 C5 C4 -0.7(4)
Br1 C1 C5 C4 -179.13(17)
C3 C4 C5 N3 178.2(2)
N2 C4 C5 N3 -5.1(3)
C3 C4 C5 C1 0.2(3)
N2 C4 C5 C1 176.8(2)
C4 N2 C6 C7 -179.3(2)
N2 C6 C7 C12 177.2(2)
N2 C6 C7 C8 -0.1(4)
C12 C7 C8 C9 -0.2(4)
C6 C7 C8 C9 177.1(2)
C7 C8 C9 C10 -0.5(4)
C8 C9 C10 O1 179.5(2)
C8 C9 C10 C11 0.8(4)
O1 C10 C11 C12 -179.1(2)
C9 C10 C11 C12 -0.6(4)
C10 C11 C12 C7 -0.1(4)
C8 C7 C12 C11 0.5(4)
C6 C7 C12 C11 -176.9(2)

loop_
_cod_related_entry_id
_cod_related_entry_database
_cod_related_entry_code
1 ChemSpider 30655500
